data_7030108
loop_
_publ_author_name
'Pan, Zhong-Hua'
'Luo, Geng-Geng'
'Zhou, Jing-Wei'
'Xia, Jiu-Xu'
'Fang, Kai'
'Wu, Rui-Bo'

_publ_section_title
;
 A simple BODIPY-aniline-based fluorescent chemosensor as multiple logic
 operations for the detection of pH and CO2 gas.
;
_journal_issue 22
_journal_name_full 'Dalton transactions (Cambridge, England : 2003)'
_journal_page_first 8499
_journal_page_last 8507
_journal_paper_doi 10.1039/c4dt00395k
_journal_volume 43
_journal_year 2014
_chemical_formula_sum 'C19 H19 B F2 N2'
_chemical_formula_weight 324.17
_chemical_name_systematic
; 
 ? 
;
_space_group_IT_number 14
_symmetry_cell_setting monoclinic
_symmetry_space_group_name_Hall '-P 2yn'
_symmetry_space_group_name_H-M 'P 1 21/n 1'
_atom_sites_solution_hydrogens geom
_atom_sites_solution_primary direct
_atom_sites_solution_secondary difmap
_audit_creation_method SHELXL-97
_cell_angle_alpha 90.00
_cell_angle_beta 99.6390(10)
_cell_angle_gamma 90.00
_cell_formula_units_Z 4
_cell_length_a 11.9007(5)
_cell_length_b 7.0792(2)
_cell_length_c 19.4220(7)
_cell_measurement_temperature 173(2)
_cell_volume 1613.15(10)
_computing_cell_refinement RAPID-AUTO
_computing_data_collection 'RAPID-AUTO (Rigaku Corporation, 1998)'
_computing_molecular_graphics 'SHELXL-97 (Sheldrick, 1997)'
_computing_publication_material 'SHELXL-97 (Sheldrick, 1997)'
_computing_structure_refinement 'SHELXL-97 (Sheldrick, 1997)'
_computing_structure_solution 'SHELXS-97 (Sheldrick, 1997)'
_diffrn_ambient_temperature 173(2)
_diffrn_measured_fraction_theta_full 0.999
_diffrn_measured_fraction_theta_max 0.999
_diffrn_measurement_device_type 'Rigaku RAXIS-RAPID'
_diffrn_measurement_method '\w scan'
_diffrn_radiation_monochromator graphite
_diffrn_radiation_source 'fine-focus sealed tube'
_diffrn_radiation_type MoK\a
_diffrn_radiation_wavelength 0.71073
_diffrn_reflns_av_R_equivalents 0.0479
_diffrn_reflns_av_sigmaI/netI 0.0314
_diffrn_reflns_limit_h_max 14
_diffrn_reflns_limit_h_min -14
_diffrn_reflns_limit_k_max 8
_diffrn_reflns_limit_k_min -8
_diffrn_reflns_limit_l_max 23
_diffrn_reflns_limit_l_min -23
_diffrn_reflns_number 20783
_diffrn_reflns_theta_full 26.00
_diffrn_reflns_theta_max 26.00
_diffrn_reflns_theta_min 3.07
_exptl_absorpt_coefficient_mu 0.094
_exptl_absorpt_correction_T_max 0.9879
_exptl_absorpt_correction_T_min 0.9824
_exptl_absorpt_process_details 'ABSCOR (Higashi, 1995)'
_exptl_crystal_colour orange-red
_exptl_crystal_density_diffrn 1.335
_exptl_crystal_density_method 'not measured'
_exptl_crystal_F_000 680
_exptl_crystal_size_max 0.19
_exptl_crystal_size_mid 0.16
_exptl_crystal_size_min 0.13
_refine_diff_density_max 0.423
_refine_diff_density_min -0.405
_refine_diff_density_rms 0.075
_refine_ls_extinction_coef 0.047(8)
_refine_ls_extinction_expression Fc^*^=kFc[1+0.001xFc^2^\l^3^/sin(2\q)]^-1/4^
_refine_ls_extinction_method SHELXL
_refine_ls_goodness_of_fit_ref 1.195
_refine_ls_hydrogen_treatment constr
_refine_ls_matrix_type full
_refine_ls_number_parameters 218
_refine_ls_number_reflns 3167
_refine_ls_number_restraints 0
_refine_ls_restrained_S_all 1.195
_refine_ls_R_factor_all 0.0932
_refine_ls_R_factor_gt 0.0705
_refine_ls_shift/su_max 0.000
_refine_ls_shift/su_mean 0.000
_refine_ls_structure_factor_coef Fsqd
_refine_ls_weighting_details 'calc w=1/[\s^2^(Fo^2^)+(0.1495P)^2^+0.5101P] where P=(Fo^2^+2Fc^2^)/3'
_refine_ls_weighting_scheme calc
_refine_ls_wR_factor_gt 0.2075
_refine_ls_wR_factor_ref 0.2590
_reflns_number_gt 2210
_reflns_number_total 3167
_reflns_threshold_expression >2sigma(I)
_cod_data_source_file c4dt00395k2.cif
_cod_data_source_block 3
_cod_depositor_comments 'Adding full bibliography for 7030106--7030108.cif.'
_cod_original_sg_symbol_H-M P21/n
_cod_database_code 7030108

loop_
_symmetry_equiv_pos_as_xyz
'x, y, z'
'-x+1/2, y+1/2, -z+1/2'
'-x, -y, -z'
'x-1/2, -y-1/2, z-1/2'

loop_
_atom_site_label
_atom_site_type_symbol
_atom_site_fract_x
_atom_site_fract_y
_atom_site_fract_z
_atom_site_U_iso_or_equiv
_atom_site_adp_type
_atom_site_occupancy
_atom_site_symmetry_multiplicity
_atom_site_calc_flag
_atom_site_refinement_flags
N1 N 0.75598(19) 0.9006(3) 0.10100(11) 0.0366(6) Uani 1 1 d .
N2 N 0.78454(19) 0.6054(3) 0.03668(11) 0.0380(6) Uani 1 1 d .
C1 C 1.1796(3) 0.5683(4) 0.31403(16) 0.0466(8) Uani 1 1 d .
H1A H 1.2386 0.5494 0.3529 0.056 Uiso 1 1 calc R
C2 C 1.1991(3) 0.6788(5) 0.25884(17) 0.0495(8) Uani 1 1 d .
H2A H 1.2722 0.7327 0.2589 0.059 Uiso 1 1 calc R
C3 C 1.1110(2) 0.7116(4) 0.20266(15) 0.0451(7) Uani 1 1 d .
H3A H 1.1245 0.7883 0.1647 0.054 Uiso 1 1 calc R
C4 C 1.0042(2) 0.6326(4) 0.20208(14) 0.0370(7) Uani 1 1 d .
C5 C 0.9875(2) 0.5159(4) 0.25734(14) 0.0388(7) Uani 1 1 d .
H5A H 0.9156 0.4570 0.2568 0.047 Uiso 1 1 calc R
C6 C 1.0746(3) 0.4850(4) 0.31301(15) 0.0430(7) Uani 1 1 d .
H6A H 1.0620 0.4063 0.3506 0.052 Uiso 1 1 calc R
C7 C 0.9080(2) 0.6798(4) 0.14627(13) 0.0359(7) Uani 1 1 d .
C8 C 0.8786(2) 0.5617(4) 0.08871(14) 0.0365(7) Uani 1 1 d .
C9 C 0.9263(2) 0.3886(4) 0.06859(14) 0.0399(7) Uani 1 1 d .
C10 C 0.8602(3) 0.3355(4) 0.00650(15) 0.0461(7) Uani 1 1 d .
H10A H 0.8719 0.2257 -0.0195 0.055 Uiso 1 1 calc R
C11 C 0.7734(2) 0.4679(4) -0.01246(14) 0.0417(7) Uani 1 1 d .
C12 C 0.7144(2) 1.0671(4) 0.11924(14) 0.0389(7) Uani 1 1 d .
C13 C 0.7754(2) 1.1222(4) 0.18418(15) 0.0420(7) Uani 1 1 d .
H13A H 0.7615 1.2334 0.2089 0.050 Uiso 1 1 calc R
C14 C 0.8592(2) 0.9893(4) 0.20686(14) 0.0373(7) Uani 1 1 d .
C15 C 0.8470(2) 0.8474(4) 0.15312(14) 0.0367(7) Uani 1 1 d .
C16 C 1.0281(3) 0.2830(4) 0.10451(16) 0.0482(8) Uani 1 1 d .
H16A H 1.0391 0.1692 0.0777 0.072 Uiso 1 1 calc R
H16B H 1.0163 0.2470 0.1515 0.072 Uiso 1 1 calc R
H16C H 1.0958 0.3636 0.1079 0.072 Uiso 1 1 calc R
C17 C 0.6812(3) 0.4662(5) -0.07371(16) 0.0522(8) Uani 1 1 d .
H17A H 0.6334 0.5786 -0.0728 0.078 Uiso 1 1 calc R
H17B H 0.6346 0.3525 -0.0724 0.078 Uiso 1 1 calc R
H17C H 0.7145 0.4663 -0.1166 0.078 Uiso 1 1 calc R
C18 C 0.6171(2) 1.1670(5) 0.07531(16) 0.0477(8) Uani 1 1 d .
H18A H 0.5921 1.0945 0.0325 0.072 Uiso 1 1 calc R
H18B H 0.6418 1.2930 0.0632 0.072 Uiso 1 1 calc R
H18C H 0.5539 1.1788 0.1015 0.072 Uiso 1 1 calc R
C19 C 0.9405(3) 1.0018(4) 0.27301(15) 0.0455(8) Uani 1 1 d .
H19A H 0.9257 1.1172 0.2979 0.068 Uiso 1 1 calc R
H19B H 1.0185 1.0051 0.2630 0.068 Uiso 1 1 calc R
H19C H 0.9314 0.8915 0.3021 0.068 Uiso 1 1 calc R
B1 B 0.7072(3) 0.7807(5) 0.03697(17) 0.0428(8) Uani 1 1 d .
F1 F 0.7070(2) 0.8839(3) -0.02411(9) 0.0666(7) Uani 1 1 d .
F2 F 0.59686(15) 0.7251(3) 0.04181(11) 0.0657(7) Uani 1 1 d .

loop_
_atom_site_aniso_label
_atom_site_aniso_U_11
_atom_site_aniso_U_22
_atom_site_aniso_U_33
_atom_site_aniso_U_23
_atom_site_aniso_U_13
_atom_site_aniso_U_12
N1 0.0368(12) 0.0420(13) 0.0290(12) 0.0022(9) -0.0004(9) -0.0002(9)
N2 0.0385(13) 0.0426(14) 0.0311(12) 0.0016(9) 0.0001(9) -0.0032(10)
C1 0.0504(17) 0.0455(17) 0.0417(16) -0.0048(12) 0.0011(13) 0.0084(13)
C2 0.0395(16) 0.0563(19) 0.0491(18) -0.0003(14) -0.0029(13) -0.0032(14)
C3 0.0398(16) 0.0541(18) 0.0399(15) 0.0066(13) 0.0025(12) -0.0062(13)
C4 0.0419(15) 0.0364(15) 0.0326(14) -0.0005(10) 0.0058(11) -0.0006(12)
C5 0.0403(15) 0.0365(15) 0.0388(15) 0.0024(11) 0.0043(11) -0.0015(11)
C6 0.0523(17) 0.0434(16) 0.0330(15) 0.0051(11) 0.0062(12) 0.0116(13)
C7 0.0361(14) 0.0403(15) 0.0299(13) 0.0050(10) 0.0019(10) -0.0054(11)
C8 0.0361(14) 0.0391(15) 0.0334(14) 0.0034(11) 0.0028(11) -0.0038(11)
C9 0.0385(15) 0.0435(16) 0.0377(15) 0.0021(11) 0.0066(11) -0.0040(12)
C10 0.0607(19) 0.0398(16) 0.0378(16) -0.0036(12) 0.0079(13) -0.0054(14)
C11 0.0474(16) 0.0430(16) 0.0341(15) -0.0022(11) 0.0051(12) -0.0081(13)
C12 0.0353(14) 0.0460(16) 0.0358(14) 0.0040(12) 0.0068(11) -0.0016(12)
C13 0.0427(15) 0.0430(16) 0.0403(15) -0.0046(12) 0.0071(12) -0.0029(12)
C14 0.0384(14) 0.0403(15) 0.0333(14) 0.0046(11) 0.0060(11) -0.0054(12)
C15 0.0371(14) 0.0396(15) 0.0329(14) 0.0053(11) 0.0042(11) -0.0006(11)
C16 0.0478(17) 0.0464(17) 0.0498(18) -0.0007(13) 0.0065(13) 0.0043(13)
C17 0.062(2) 0.0521(18) 0.0390(16) -0.0047(13) -0.0026(14) -0.0081(15)
C18 0.0420(16) 0.0507(18) 0.0492(18) 0.0055(13) 0.0039(13) 0.0063(13)
C19 0.0534(18) 0.0429(17) 0.0380(16) -0.0012(12) 0.0016(13) -0.0058(13)
B1 0.0468(18) 0.0449(19) 0.0352(17) 0.0036(13) 0.0027(13) 0.0002(15)
F1 0.1100(17) 0.0533(12) 0.0331(10) 0.0063(8) 0.0019(10) 0.0156(11)
F2 0.0405(11) 0.0681(13) 0.0833(15) -0.0144(11) -0.0042(9) -0.0030(9)

loop_
_atom_type_symbol
_atom_type_description
_atom_type_scat_dispersion_real
_atom_type_scat_dispersion_imag
_atom_type_scat_source
C C 0.0033 0.0016 'International Tables Vol C Tables 4.2.6.8 and 6.1.1.4'
H H 0.0000 0.0000 'International Tables Vol C Tables 4.2.6.8 and 6.1.1.4'
B B 0.0013 0.0007 'International Tables Vol C Tables 4.2.6.8 and 6.1.1.4'
N N 0.0061 0.0033 'International Tables Vol C Tables 4.2.6.8 and 6.1.1.4'
F F 0.0171 0.0103 'International Tables Vol C Tables 4.2.6.8 and 6.1.1.4'

loop_
_geom_angle_atom_site_label_1
_geom_angle_atom_site_label_2
_geom_angle_atom_site_label_3
_geom_angle
C12 N1 C15 108.5(2)
C12 N1 B1 126.2(2)
C15 N1 B1 125.2(2)
C11 N2 C8 108.6(2)
C11 N2 B1 126.3(2)
C8 N2 B1 125.1(2)
C6 C1 C2 120.1(3)
C1 C2 C3 119.9(3)
C4 C3 C2 120.3(3)
C3 C4 C5 118.7(3)
C3 C4 C7 120.7(2)
C5 C4 C7 120.4(2)
C6 C5 C4 120.7(3)
C1 C6 C5 120.1(3)
C8 C7 C15 121.2(2)
C8 C7 C4 120.8(3)
C15 C7 C4 118.0(2)
C7 C8 N2 120.3(2)
C7 C8 C9 132.5(2)
N2 C8 C9 107.2(2)
C10 C9 C8 106.2(2)
C10 C9 C16 124.9(3)
C8 C9 C16 128.9(2)
C9 C10 C11 109.6(3)
N2 C11 C10 108.4(3)
N2 C11 C17 123.1(3)
C10 C11 C17 128.5(3)
N1 C12 C13 108.8(2)
N1 C12 C18 123.1(3)
C13 C12 C18 128.1(3)
C14 C13 C12 109.4(3)
C13 C14 C15 105.3(2)
C13 C14 C19 124.5(3)
C15 C14 C19 130.2(3)
N1 C15 C7 120.3(2)
N1 C15 C14 107.9(2)
C7 C15 C14 131.7(2)
F2 B1 F1 109.8(3)
F2 B1 N1 109.6(2)
F1 B1 N1 110.3(3)
F2 B1 N2 110.1(3)
F1 B1 N2 109.5(2)
N1 B1 N2 107.6(2)

loop_
_geom_bond_atom_site_label_1
_geom_bond_atom_site_label_2
_geom_bond_distance
N1 C12 1.348(4)
N1 C15 1.404(3)
N1 B1 1.537(4)
N2 C11 1.354(4)
N2 C8 1.411(3)
N2 B1 1.545(4)
C1 C6 1.378(4)
C1 C2 1.378(4)
C2 C3 1.400(4)
C3 C4 1.388(4)
C4 C5 1.394(4)
C4 C7 1.477(4)
C5 C6 1.384(4)
C7 C8 1.393(4)
C7 C15 1.409(4)
C8 C9 1.432(4)
C9 C10 1.377(4)
C9 C16 1.493(4)
C10 C11 1.398(4)
C11 C17 1.477(4)
C12 C13 1.401(4)
C12 C18 1.496(4)
C13 C14 1.388(4)
C14 C15 1.438(4)
C14 C19 1.476(4)
B1 F2 1.389(4)
B1 F1 1.393(4)
